data_7018787
loop_
_publ_author_name
'Reytman, Lilia'
'Braitbard, Ori'
'Tshuva, Edit Y.'

_publ_section_title
;
 Highly cytotoxic vanadium(v) complexes of salan ligands; insights on the
 role of hydrolysis.
;
_journal_issue 17
_journal_name_full 'Dalton transactions (Cambridge, England : 2003)'
_journal_page_first 5241
_journal_page_last 5247
_journal_paper_doi 10.1039/c2dt11514j
_journal_volume 41
_journal_year 2012
_chemical_formula_moiety 'C44 H60 N4 O7 V2, 2(C7 H8)'
_chemical_formula_sum 'C58 H68 N4 O7 V2'
_chemical_formula_weight 1035.04
_chemical_name_systematic
;
?
;
_space_group_IT_number 15
_symmetry_cell_setting monoclinic
_symmetry_space_group_name_Hall '-C 2yc'
_symmetry_space_group_name_H-M 'C 1 2/c 1'
_atom_sites_solution_hydrogens geom
_atom_sites_solution_primary direct
_atom_sites_solution_secondary difmap
_audit_creation_method SHELXL-97
_cell_angle_alpha 90.00
_cell_angle_beta 101.532(2)
_cell_angle_gamma 90.00
_cell_formula_units_Z 4
_cell_length_a 11.7043(12)
_cell_length_b 24.115(3)
_cell_length_c 19.876(2)
_cell_measurement_temperature 173(1)
_cell_volume 5496.7(10)
_computing_cell_refinement 'Bruker SMART'
_computing_data_collection 'Bruker SMART'
_computing_data_reduction 'Bruker SAINT'
_computing_molecular_graphics 'Bruker SHELXTL'
_computing_publication_material 'Bruker SHELXTL'
_computing_structure_refinement 'SHELXL-97 (Sheldrick, 1997)'
_computing_structure_solution 'SHELXS-97 (Sheldrick, 1990)'
_diffrn_ambient_temperature 173(1)
_diffrn_measured_fraction_theta_full 0.967
_diffrn_measured_fraction_theta_max 0.967
_diffrn_measurement_device_type 'CCD area detector'
_diffrn_measurement_method 'phi and omega scans'
_diffrn_radiation_monochromator graphite
_diffrn_radiation_source 'fine-focus sealed tube'
_diffrn_radiation_type MoK\a
_diffrn_radiation_wavelength 0.71073
_diffrn_reflns_av_R_equivalents 0.0576
_diffrn_reflns_av_sigmaI/netI 0.0575
_diffrn_reflns_limit_h_max 14
_diffrn_reflns_limit_h_min -15
_diffrn_reflns_limit_k_max 31
_diffrn_reflns_limit_k_min -31
_diffrn_reflns_limit_l_max 26
_diffrn_reflns_limit_l_min -26
_diffrn_reflns_number 29432
_diffrn_reflns_theta_full 28.18
_diffrn_reflns_theta_max 28.18
_diffrn_reflns_theta_min 1.97
_exptl_absorpt_coefficient_mu 0.394
_exptl_absorpt_correction_type none
_exptl_crystal_colour 'dark violet'
_exptl_crystal_density_diffrn 1.251
_exptl_crystal_density_method 'not measured'
_exptl_crystal_description plate
_exptl_crystal_F_000 2184
_exptl_crystal_size_max 0.38
_exptl_crystal_size_mid 0.36
_exptl_crystal_size_min 0.19
_refine_diff_density_max 1.059
_refine_diff_density_min -0.806
_refine_diff_density_rms 0.119
_refine_ls_extinction_method none
_refine_ls_goodness_of_fit_ref 1.271
_refine_ls_hydrogen_treatment constr
_refine_ls_matrix_type full
_refine_ls_number_parameters 345
_refine_ls_number_reflns 6544
_refine_ls_number_restraints 0
_refine_ls_restrained_S_all 1.271
_refine_ls_R_factor_all 0.1534
_refine_ls_R_factor_gt 0.1199
_refine_ls_shift/su_max 0.001
_refine_ls_shift/su_mean 0.000
_refine_ls_structure_factor_coef Fsqd
_refine_ls_weighting_details 'calc w=1/[\s^2^(Fo^2^)+(0.0842P)^2^+27.1252P] where P=(Fo^2^+2Fc^2^)/3'
_refine_ls_weighting_scheme calc
_refine_ls_wR_factor_gt 0.2447
_refine_ls_wR_factor_ref 0.2613
_reflns_number_gt 4781
_reflns_number_total 6544
_reflns_threshold_expression >2sigma(I)
_cod_data_source_file c2dt11514j.txt
_cod_data_source_block (L1VO)2O
_cod_depositor_comments
;
The following automatic conversions were performed:

'_symmetry_cell_setting' value 'Monoclinic' changed to 'monoclinic'
according to /home/saulius/struct/CIF-dictionaries/cif_core.dic
dictionary named 'cif_core.dic' version 2.4.1 from 2010-06-29.

Automatic conversion script
Id: cif_fix_values 1715 2011-07-08 13:25:40Z adriana 
;
_cod_original_cell_volume 5496.8(10)
_cod_original_sg_symbol_H-M C2/c
_cod_database_code 7018787

loop_
_symmetry_equiv_pos_as_xyz
'x, y, z'
'-x, y, -z+1/2'
'x+1/2, y+1/2, z'
'-x+1/2, y+1/2, -z+1/2'
'-x, -y, -z'
'x, -y, z-1/2'
'-x+1/2, -y+1/2, -z'
'x+1/2, -y+1/2, z-1/2'

loop_
_atom_site_label
_atom_site_type_symbol
_atom_site_fract_x
_atom_site_fract_y
_atom_site_fract_z
_atom_site_U_iso_or_equiv
_atom_site_adp_type
_atom_site_occupancy
_atom_site_symmetry_multiplicity
_atom_site_calc_flag
_atom_site_refinement_flags
C1 C 0.3958(4) 0.4459(2) 0.8547(2) 0.0380(12) Uani 1 1 d .
C2 C 0.4713(5) 0.4007(2) 0.8697(3) 0.0374(11) Uani 1 1 d .
C3 C 0.4333(5) 0.3529(2) 0.8980(3) 0.0432(13) Uani 1 1 d .
H3 H 0.4847 0.3222 0.9081 0.052 Uiso 1 1 calc R
C4 C 0.3219(5) 0.3492(2) 0.9117(3) 0.0436(14) Uani 1 1 d .
C5 C 0.2486(5) 0.3940(3) 0.8960(3) 0.0462(14) Uani 1 1 d .
H5 H 0.1723 0.3918 0.9055 0.055 Uiso 1 1 calc R
C6 C 0.2818(5) 0.4425(3) 0.8668(3) 0.0421(13) Uani 1 1 d .
C7 C 0.1938(5) 0.4885(3) 0.8477(3) 0.0545(17) Uani 1 1 d .
H7A H 0.1509 0.4819 0.8002 0.065 Uiso 1 1 calc R
H7B H 0.1366 0.4860 0.8781 0.065 Uiso 1 1 calc R
C8 C 0.2990(5) 0.5603(3) 0.9231(3) 0.0499(16) Uani 1 1 d .
H8A H 0.3477 0.5286 0.9434 0.060 Uiso 1 1 calc R
H8B H 0.2392 0.5669 0.9511 0.060 Uiso 1 1 calc R
C9 C 0.3747(5) 0.6113(3) 0.9250(3) 0.0477(15) Uani 1 1 d .
H9A H 0.3258 0.6437 0.9071 0.057 Uiso 1 1 calc R
H9B H 0.4137 0.6194 0.9729 0.057 Uiso 1 1 calc R
C10 C 0.5139(4) 0.6550(3) 0.8636(3) 0.0449(14) Uani 1 1 d .
H10A H 0.5738 0.6463 0.8364 0.054 Uiso 1 1 calc R
H10B H 0.5541 0.6734 0.9064 0.054 Uiso 1 1 calc R
C11 C 0.4288(4) 0.6956(2) 0.8236(3) 0.0381(12) Uani 1 1 d .
C12 C 0.4480(5) 0.7529(3) 0.8326(3) 0.0482(15) Uani 1 1 d .
H12 H 0.5149 0.7650 0.8646 0.058 Uiso 1 1 calc R
C13 C 0.3746(5) 0.7924(3) 0.7971(3) 0.0486(14) Uani 1 1 d .
C14 C 0.2754(6) 0.7742(3) 0.7520(3) 0.0494(14) Uani 1 1 d .
H14 H 0.2222 0.8007 0.7282 0.059 Uiso 1 1 calc R
C15 C 0.2524(5) 0.7178(2) 0.7408(3) 0.0414(12) Uani 1 1 d .
C16 C 0.3304(4) 0.6781(2) 0.7753(2) 0.0333(11) Uani 1 1 d .
C17 C 0.5940(5) 0.4051(3) 0.8554(4) 0.0515(15) Uani 1 1 d .
H17A H 0.6386 0.4324 0.8865 0.077 Uiso 1 1 calc R
H17B H 0.5898 0.4167 0.8078 0.077 Uiso 1 1 calc R
H17C H 0.6325 0.3689 0.8629 0.077 Uiso 1 1 calc R
C18 C 0.2827(7) 0.2972(3) 0.9438(4) 0.0648(19) Uani 1 1 d .
H18A H 0.2350 0.3076 0.9771 0.097 Uiso 1 1 calc R
H18B H 0.3512 0.2764 0.9672 0.097 Uiso 1 1 calc R
H18C H 0.2366 0.2740 0.9078 0.097 Uiso 1 1 calc R
C19 C 0.1385(5) 0.5831(3) 0.8290(3) 0.0588(18) Uani 1 1 d .
H19A H 0.0782 0.5746 0.8554 0.088 Uiso 1 1 calc R
H19B H 0.1071 0.5772 0.7800 0.088 Uiso 1 1 calc R
H19C H 0.1629 0.6218 0.8368 0.088 Uiso 1 1 calc R
C20 C 0.5626(5) 0.5689(3) 0.9214(3) 0.0560(18) Uani 1 1 d .
H20A H 0.6024 0.5903 0.9611 0.084 Uiso 1 1 calc R
H20B H 0.6177 0.5605 0.8916 0.084 Uiso 1 1 calc R
H20C H 0.5330 0.5342 0.9372 0.084 Uiso 1 1 calc R
C21 C 0.3974(7) 0.8543(3) 0.8085(4) 0.070(2) Uani 1 1 d .
H21A H 0.3588 0.8674 0.8450 0.106 Uiso 1 1 calc R
H21B H 0.3665 0.8744 0.7660 0.106 Uiso 1 1 calc R
H21C H 0.4815 0.8608 0.8220 0.106 Uiso 1 1 calc R
C22 C 0.1454(6) 0.6991(3) 0.6905(3) 0.0572(17) Uani 1 1 d .
H22A H 0.1018 0.6725 0.7129 0.086 Uiso 1 1 calc R
H22B H 0.1689 0.6814 0.6510 0.086 Uiso 1 1 calc R
H22C H 0.0960 0.7312 0.6748 0.086 Uiso 1 1 calc R
C23 C 0.2949(12) 0.7662(6) 1.0070(8) 0.061(3) Uani 0.50 1 d P
C24 C 0.2457(8) 0.7333(3) 1.0559(5) 0.077(2) Uani 1 1 d .
C25 C 0.1439(15) 0.7003(7) 1.0183(9) 0.071(4) Uani 0.50 1 d P
C26 C 0.1027(8) 0.6987(4) 0.9549(6) 0.089(3) Uani 1 1 d .
C27 C 0.1521(15) 0.7329(7) 0.9093(7) 0.071(4) Uani 0.50 1 d P
C28 C -0.1019(14) 0.5065(11) 0.4307(9) 0.189(9) Uani 1 1 d .
C29 C -0.0319(8) 0.5445(5) 0.4689(5) 0.093(4) Uani 1 1 d .
C30 C 0.0568(13) 0.5477(9) 0.5278(8) 0.170(7) Uani 1 1 d .
C31 C 0.1232(11) 0.5670(11) 0.5650(8) 0.086(7) Uani 0.50 1 d P
N1 N 0.2404(4) 0.5461(2) 0.8516(2) 0.0432(12) Uani 1 1 d .
N2 N 0.4637(4) 0.6018(2) 0.8824(2) 0.0393(11) Uani 1 1 d .
O1 O 0.4372(3) 0.49246(15) 0.83111(18) 0.0399(9) Uani 1 1 d .
O2 O 0.3069(3) 0.62469(14) 0.75977(16) 0.0331(8) Uani 1 1 d .
O3 O 0.5000 0.56696(19) 0.7500 0.0308(10) Uani 1 2 d S
O4 O 0.2800(3) 0.52177(15) 0.72286(18) 0.0404(9) Uani 1 1 d .
V1 V 0.36986(7) 0.55388(4) 0.78133(4) 0.0280(2) Uani 1 1 d .

loop_
_atom_site_aniso_label
_atom_site_aniso_U_11
_atom_site_aniso_U_22
_atom_site_aniso_U_33
_atom_site_aniso_U_23
_atom_site_aniso_U_13
_atom_site_aniso_U_12
C1 0.032(3) 0.056(3) 0.027(2) 0.011(2) 0.0078(19) 0.003(2)
C2 0.041(3) 0.041(3) 0.030(3) 0.002(2) 0.008(2) -0.001(2)
C3 0.053(3) 0.039(3) 0.036(3) 0.000(2) 0.007(2) -0.010(3)
C4 0.057(3) 0.043(3) 0.031(3) 0.001(2) 0.008(2) -0.025(3)
C5 0.039(3) 0.070(4) 0.030(3) 0.006(3) 0.010(2) -0.022(3)
C6 0.036(3) 0.060(4) 0.032(3) 0.010(3) 0.013(2) -0.004(3)
C7 0.030(3) 0.084(5) 0.055(4) 0.024(3) 0.021(3) 0.003(3)
C8 0.049(3) 0.074(4) 0.033(3) 0.008(3) 0.024(2) 0.029(3)
C9 0.046(3) 0.080(4) 0.020(2) -0.002(3) 0.013(2) 0.026(3)
C10 0.027(3) 0.067(4) 0.038(3) -0.021(3) 0.000(2) 0.005(3)
C11 0.030(3) 0.055(3) 0.030(3) -0.013(2) 0.009(2) 0.003(2)
C12 0.040(3) 0.064(4) 0.042(3) -0.024(3) 0.012(2) -0.013(3)
C13 0.057(4) 0.047(3) 0.046(3) -0.005(3) 0.021(3) -0.005(3)
C14 0.058(4) 0.048(3) 0.042(3) 0.000(3) 0.009(3) 0.007(3)
C15 0.044(3) 0.039(3) 0.039(3) 0.000(2) 0.003(2) 0.004(2)
C16 0.028(2) 0.046(3) 0.026(2) -0.009(2) 0.0043(19) -0.003(2)
C17 0.039(3) 0.046(3) 0.073(4) 0.010(3) 0.020(3) 0.008(3)
C18 0.080(5) 0.060(4) 0.057(4) 0.004(3) 0.020(4) -0.032(4)
C19 0.033(3) 0.093(5) 0.056(4) 0.018(4) 0.023(3) 0.025(3)
C20 0.041(3) 0.087(5) 0.034(3) -0.009(3) -0.008(2) 0.030(3)
C21 0.091(6) 0.052(4) 0.072(5) -0.014(4) 0.027(4) -0.022(4)
C22 0.053(4) 0.050(4) 0.056(4) 0.009(3) -0.018(3) 0.005(3)
C23 0.053(8) 0.061(9) 0.070(9) -0.005(7) 0.016(7) 0.015(6)
C24 0.085(6) 0.060(5) 0.096(7) 0.016(4) 0.042(5) 0.022(4)
C25 0.078(11) 0.065(10) 0.077(11) 0.010(8) 0.030(9) -0.007(8)
C26 0.066(5) 0.089(6) 0.110(8) -0.007(6) 0.012(5) 0.007(5)
C27 0.080(10) 0.082(11) 0.049(8) 0.004(7) 0.011(7) 0.031(9)
C28 0.114(11) 0.33(3) 0.151(14) 0.036(16) 0.090(11) 0.095(16)
C29 0.058(5) 0.161(10) 0.067(5) 0.054(6) 0.030(4) 0.062(6)
C30 0.100(10) 0.31(2) 0.131(12) 0.036(13) 0.094(9) 0.074(12)
C31 0.015(6) 0.19(2) 0.048(8) -0.012(11) -0.002(5) -0.009(9)
N1 0.026(2) 0.074(3) 0.034(2) 0.013(2) 0.0148(17) 0.015(2)
N2 0.029(2) 0.067(3) 0.0205(19) -0.0078(19) 0.0029(16) 0.019(2)
O1 0.0319(18) 0.047(2) 0.046(2) 0.0233(17) 0.0207(16) 0.0110(16)
O2 0.0309(18) 0.040(2) 0.0263(17) -0.0047(14) -0.0003(13) 0.0041(15)
O3 0.033(2) 0.034(3) 0.031(2) 0.000 0.021(2) 0.000
O4 0.046(2) 0.038(2) 0.037(2) -0.0019(16) 0.0101(16) -0.0031(17)
V1 0.0278(4) 0.0379(5) 0.0213(4) 0.0041(3) 0.0120(3) 0.0043(4)

loop_
_atom_type_symbol
_atom_type_description
_atom_type_scat_dispersion_real
_atom_type_scat_dispersion_imag
_atom_type_scat_source
C C 0.0033 0.0016 'International Tables Vol C Tables 4.2.6.8 and 6.1.1.4'
H H 0.0000 0.0000 'International Tables Vol C Tables 4.2.6.8 and 6.1.1.4'
N N 0.0061 0.0033 'International Tables Vol C Tables 4.2.6.8 and 6.1.1.4'
O O 0.0106 0.0060 'International Tables Vol C Tables 4.2.6.8 and 6.1.1.4'
V V 0.3005 0.5294 'International Tables Vol C Tables 4.2.6.8 and 6.1.1.4'

loop_
_geom_angle_atom_site_label_1
_geom_angle_atom_site_label_2
_geom_angle_atom_site_label_3
_geom_angle
_geom_angle_site_symmetry_1
_geom_angle_site_symmetry_3
O1 C1 C2 118.0(4) . .
O1 C1 C6 122.0(5) . .
C2 C1 C6 120.0(5) . .
C3 C2 C1 119.5(5) . .
C3 C2 C17 121.4(5) . .
C1 C2 C17 119.1(5) . .
C4 C3 C2 121.3(6) . .
C4 C3 H3 119.3 . .
C2 C3 H3 119.3 . .
C5 C4 C3 118.3(5) . .
C5 C4 C18 121.1(6) . .
C3 C4 C18 120.6(6) . .
C4 C5 C6 122.6(5) . .
C4 C5 H5 118.7 . .
C6 C5 H5 118.7 . .
C5 C6 C1 118.3(5) . .
C5 C6 C7 119.2(5) . .
C1 C6 C7 122.6(5) . .
N1 C7 C6 116.6(5) . .
N1 C7 H7A 108.2 . .
C6 C7 H7A 108.2 . .
N1 C7 H7B 108.2 . .
C6 C7 H7B 108.2 . .
H7A C7 H7B 107.3 . .
N1 C8 C9 111.5(4) . .
N1 C8 H8A 109.3 . .
C9 C8 H8A 109.3 . .
N1 C8 H8B 109.3 . .
C9 C8 H8B 109.3 . .
H8A C8 H8B 108.0 . .
N2 C9 C8 109.5(5) . .
N2 C9 H9A 109.8 . .
C8 C9 H9A 109.8 . .
N2 C9 H9B 109.8 . .
C8 C9 H9B 109.8 . .
H9A C9 H9B 108.2 . .
N2 C10 C11 116.1(4) . .
N2 C10 H10A 108.3 . .
C11 C10 H10A 108.3 . .
N2 C10 H10B 108.3 . .
C11 C10 H10B 108.3 . .
H10A C10 H10B 107.4 . .
C12 C11 C16 118.0(5) . .
C12 C11 C10 120.0(5) . .
C16 C11 C10 121.9(5) . .
C13 C12 C11 123.1(5) . .
C13 C12 H12 118.4 . .
C11 C12 H12 118.4 . .
C12 C13 C14 117.9(6) . .
C12 C13 C21 121.8(6) . .
C14 C13 C21 120.2(6) . .
C13 C14 C15 121.3(6) . .
C13 C14 H14 119.4 . .
C15 C14 H14 119.4 . .
C14 C15 C16 120.1(5) . .
C14 C15 C22 120.4(5) . .
C16 C15 C22 119.5(5) . .
O2 C16 C15 117.4(4) . .
O2 C16 C11 123.2(5) . .
C15 C16 C11 119.4(5) . .
C2 C17 H17A 109.5 . .
C2 C17 H17B 109.5 . .
H17A C17 H17B 109.5 . .
C2 C17 H17C 109.5 . .
H17A C17 H17C 109.5 . .
H17B C17 H17C 109.5 . .
C4 C18 H18A 109.5 . .
C4 C18 H18B 109.5 . .
H18A C18 H18B 109.5 . .
C4 C18 H18C 109.5 . .
H18A C18 H18C 109.5 . .
H18B C18 H18C 109.5 . .
N1 C19 H19A 109.5 . .
N1 C19 H19B 109.5 . .
H19A C19 H19B 109.5 . .
N1 C19 H19C 109.5 . .
H19A C19 H19C 109.5 . .
H19B C19 H19C 109.5 . .
N2 C20 H20A 109.5 . .
N2 C20 H20B 109.5 . .
H20A C20 H20B 109.5 . .
N2 C20 H20C 109.5 . .
H20A C20 H20C 109.5 . .
H20B C20 H20C 109.5 . .
C13 C21 H21A 109.5 . .
C13 C21 H21B 109.5 . .
H21A C21 H21B 109.5 . .
C13 C21 H21C 109.5 . .
H21A C21 H21C 109.5 . .
H21B C21 H21C 109.5 . .
C15 C22 H22A 109.5 . .
C15 C22 H22B 109.5 . .
H22A C22 H22B 109.5 . .
C15 C22 H22C 109.5 . .
H22A C22 H22C 109.5 . .
H22B C22 H22C 109.5 . .
C24 C23 C25 73.9(13) 7_567 7_567
C24 C23 C23 70.1(14) 7_567 7_567
C25 C23 C23 144(2) 7_567 7_567
C24 C23 C24 123.5(12) 7_567 .
C25 C23 C24 162.5(17) 7_567 .
C23 C23 C24 53.5(12) 7_567 .
C24 C23 C26 126.2(13) 7_567 7_567
C25 C23 C26 52.3(10) 7_567 7_567
C23 C23 C26 163(2) 7_567 7_567
C24 C23 C26 110.2(13) . 7_567
C24 C23 C27 178.6(13) 7_567 7_567
C25 C23 C27 105.4(15) 7_567 7_567
C23 C23 C27 110.6(19) 7_567 7_567
C24 C23 C27 57.1(10) . 7_567
C26 C23 C27 53.1(9) 7_567 7_567
C23 C24 C23 56.5(12) 7_567 .
C23 C24 C27 124.5(11) 7_567 7_567
C23 C24 C27 68.0(9) . 7_567
C23 C24 C25 53.2(10) 7_567 .
C23 C24 C25 109.6(12) . .
C27 C24 C25 177.6(11) 7_567 .
C23 C25 C26 75.7(13) 7_567 .
C23 C25 C24 52.9(10) 7_567 .
C26 C25 C24 128.6(13) . .
C25 C26 C27 119.6(12) . .
C25 C26 C23 52.0(10) . 7_567
C27 C26 C23 67.6(10) . 7_567
C26 C27 C24 114.1(11) . 7_567
C26 C27 C23 59.3(8) . 7_567
C24 C27 C23 54.9(8) 7_567 7_567
C29 C28 C30 99.5(16) . 5_566
C29 C28 C31 135.7(15) . 5_566
C30 C28 C31 36.2(9) 5_566 5_566
C28 C29 C30 140.1(14) . .
C31 C30 C29 156(3) . .
C31 C30 C28 83.0(19) . 5_566
C29 C30 C28 120.4(19) . 5_566
C30 C31 C28 60.8(17) . 5_566
C19 N1 C8 109.8(5) . .
C19 N1 C7 106.3(5) . .
C8 N1 C7 111.0(5) . .
C19 N1 V1 111.1(3) . .
C8 N1 V1 109.4(3) . .
C7 N1 V1 109.2(3) . .
C9 N2 C20 110.3(4) . .
C9 N2 C10 111.5(4) . .
C20 N2 C10 106.6(5) . .
C9 N2 V1 107.3(3) . .
C20 N2 V1 111.1(3) . .
C10 N2 V1 110.2(3) . .
C1 O1 V1 134.8(3) . .
C16 O2 V1 140.3(3) . .
V1 O3 V1 159.6(3) 2_656 .
O4 V1 O3 108.34(15) . .
O4 V1 O1 98.48(19) . .
O3 V1 O1 91.48(15) . .
O4 V1 O2 95.93(17) . .
O3 V1 O2 94.77(17) . .
O1 V1 O2 161.62(16) . .
O4 V1 N1 89.09(18) . .
O3 V1 N1 162.28(13) . .
O1 V1 N1 82.58(15) . .
O2 V1 N1 86.32(16) . .
O4 V1 N2 165.78(17) . .
O3 V1 N2 85.81(13) . .
O1 V1 N2 82.15(17) . .
O2 V1 N2 81.09(15) . .
N1 V1 N2 76.87(17) . .

loop_
_geom_bond_atom_site_label_1
_geom_bond_atom_site_label_2
_geom_bond_distance
_geom_bond_site_symmetry_2
C1 O1 1.344(6) .
C1 C2 1.397(7) .
C1 C6 1.404(7) .
C2 C3 1.394(7) .
C2 C17 1.522(7) .
C3 C4 1.387(8) .
C3 H3 0.9500 .
C4 C5 1.375(9) .
C4 C18 1.520(8) .
C5 C6 1.396(8) .
C5 H5 0.9500 .
C6 C7 1.510(8) .
C7 N1 1.488(8) .
C7 H7A 0.9900 .
C7 H7B 0.9900 .
C8 N1 1.488(7) .
C8 C9 1.513(9) .
C8 H8A 0.9900 .
C8 H8B 0.9900 .
C9 N2 1.485(6) .
C9 H9A 0.9900 .
C9 H9B 0.9900 .
C10 N2 1.490(8) .
C10 C11 1.507(8) .
C10 H10A 0.9900 .
C10 H10B 0.9900 .
C11 C12 1.406(8) .
C11 C16 1.408(7) .
C12 C13 1.377(9) .
C12 H12 0.9500 .
C13 C14 1.388(8) .
C13 C21 1.525(9) .
C14 C15 1.396(8) .
C14 H14 0.9500 .
C15 C16 1.404(7) .
C15 C22 1.508(8) .
C16 O2 1.340(6) .
C17 H17A 0.9800 .
C17 H17B 0.9800 .
C17 H17C 0.9800 .
C18 H18A 0.9800 .
C18 H18B 0.9800 .
C18 H18C 0.9800 .
C19 N1 1.485(7) .
C19 H19A 0.9800 .
C19 H19B 0.9800 .
C19 H19C 0.9800 .
C20 N2 1.487(6) .
C20 H20A 0.9800 .
C20 H20B 0.9800 .
C20 H20C 0.9800 .
C21 H21A 0.9800 .
C21 H21B 0.9800 .
C21 H21C 0.9800 .
C22 H22A 0.9800 .
C22 H22B 0.9800 .
C22 H22C 0.9800 .
C23 C24 1.247(17) 7_567
C23 C25 1.25(2) 7_567
C23 C23 1.29(3) 7_567
C23 C24 1.459(18) .
C23 C26 1.538(17) 7_567
C23 C27 1.65(2) 7_567
C24 C23 1.247(17) 7_567
C24 C27 1.498(19) 7_567
C24 C25 1.501(19) .
C25 C23 1.25(2) 7_567
C25 C26 1.256(18) .
C26 C27 1.430(19) .
C26 C23 1.538(17) 7_567
C27 C24 1.498(19) 7_567
C27 C23 1.65(2) 7_567
C28 C29 1.36(2) .
C28 C30 1.58(2) 5_566
C28 C31 1.79(3) 5_566
C29 C30 1.403(18) .
C30 C31 1.07(2) .
C30 C28 1.58(2) 5_566
C31 C28 1.79(3) 5_566
N1 V1 2.264(4) .
N2 V1 2.387(4) .
O1 V1 1.866(3) .
O2 V1 1.875(3) .
O3 V1 1.7851(11) 2_656
O3 V1 1.7851(11) .
O4 V1 1.603(4) .
